data_4068020
loop_
_publ_author_name
'Ren, Wenshan'
'Zi, Guofu'
'Walter, Marc D.'

_publ_section_title
;
 Synthesis, Structure, and Reactivity of a Thorium Metallocene Containing
 a 2,2&#x2032;-Bipyridyl Ligand
;
_journal_issue 2
_journal_name_full Organometallics
_journal_page_first 672
_journal_paper_doi 10.1021/om201015f
_journal_volume 31
_journal_year 2012
_chemical_formula_moiety 'C37 H67 N Si Th'
_chemical_formula_sum 'C37 H67 N Si Th'
_chemical_formula_weight 786.05
_chemical_name_systematic
;

 ?

;
_space_group_IT_number 14
_symmetry_cell_setting monoclinic
_symmetry_space_group_name_Hall '-P 2ybc'
_symmetry_space_group_name_H-M 'P 1 21/c 1'
_atom_sites_solution_hydrogens geom
_atom_sites_solution_primary direct
_atom_sites_solution_secondary difmap
_audit_creation_method SHELXL-97
_cell_angle_alpha 90.00
_cell_angle_beta 114.909(8)
_cell_angle_gamma 90.00
_cell_formula_units_Z 4
_cell_length_a 10.2478(19)
_cell_length_b 19.685(4)
_cell_length_c 20.358(4)
_cell_measurement_reflns_used 4571
_cell_measurement_temperature 150(2)
_cell_measurement_theta_max 25.16
_cell_measurement_theta_min 2.34
_cell_volume 3724.8(13)
_computing_cell_refinement 'Bruker SMART'
_computing_data_collection 'Bruker SMART'
_computing_data_reduction 'Bruker SAINT'
_computing_molecular_graphics 'Bruker SHELXTL'
_computing_publication_material 'Bruker SHELXTL'
_computing_structure_refinement 'SHELXL-97 (Sheldrick, 1997)'
_computing_structure_solution 'SHELXS-97 (Sheldrick, 1990)'
_diffrn_ambient_temperature 150(2)
_diffrn_measured_fraction_theta_full 0.982
_diffrn_measured_fraction_theta_max 0.982
_diffrn_measurement_device_type 'CCD area detector'
_diffrn_measurement_method 'phi and omega scans'
_diffrn_radiation_monochromator graphite
_diffrn_radiation_source 'fine-focus sealed tube'
_diffrn_radiation_type MoK\a
_diffrn_radiation_wavelength 0.71073
_diffrn_reflns_av_R_equivalents 0.0494
_diffrn_reflns_av_sigmaI/netI 0.0633
_diffrn_reflns_limit_h_max 10
_diffrn_reflns_limit_h_min -13
_diffrn_reflns_limit_k_max 25
_diffrn_reflns_limit_k_min -24
_diffrn_reflns_limit_l_max 26
_diffrn_reflns_limit_l_min -24
_diffrn_reflns_number 22106
_diffrn_reflns_theta_full 27.69
_diffrn_reflns_theta_max 27.69
_diffrn_reflns_theta_min 2.07
_exptl_absorpt_coefficient_mu 4.059
_exptl_absorpt_correction_T_max 0.6870
_exptl_absorpt_correction_T_min 0.4828
_exptl_absorpt_correction_type multi-scan
_exptl_absorpt_process_details sadabs
_exptl_crystal_colour colorless
_exptl_crystal_density_diffrn 1.402
_exptl_crystal_density_method 'not measured'
_exptl_crystal_description block
_exptl_crystal_F_000 1600
_exptl_crystal_size_max 0.21
_exptl_crystal_size_mid 0.20
_exptl_crystal_size_min 0.10
_refine_diff_density_max 1.249
_refine_diff_density_min -0.966
_refine_diff_density_rms 0.130
_refine_ls_extinction_method none
_refine_ls_goodness_of_fit_ref 0.981
_refine_ls_hydrogen_treatment constr
_refine_ls_matrix_type full
_refine_ls_number_parameters 382
_refine_ls_number_reflns 8575
_refine_ls_number_restraints 0
_refine_ls_restrained_S_all 0.981
_refine_ls_R_factor_all 0.0496
_refine_ls_R_factor_gt 0.0331
_refine_ls_shift/su_max 0.002
_refine_ls_shift/su_mean 0.000
_refine_ls_structure_factor_coef Fsqd
_refine_ls_weighting_details 'calc w=1/[\s^2^(Fo^2^)+(0.0202P)^2^+0.0000P] where P=(Fo^2^+2Fc^2^)/3'
_refine_ls_weighting_scheme calc
_refine_ls_wR_factor_gt 0.0624
_refine_ls_wR_factor_ref 0.0679
_reflns_number_gt 6675
_reflns_number_total 8575
_reflns_threshold_expression >2sigma(I)
_cod_data_source_file om201015f_si_002.cif
_cod_data_source_block compound8
_cod_depositor_comments
;
The following automatic conversions were performed:

'_symmetry_cell_setting' value 'Monoclinic' changed to 'monoclinic'
according to /home/saulius/struct/CIF-dictionaries/cif_core.dic
dictionary named 'cif_core.dic' version 2.4.1 from
2010-06-29.

'_exptl_absorpt_correction_type' value 'Multi-scan'
changed to 'multi-scan' according to
/home/saulius/struct/CIF-dictionaries/cif_core.dic dictionary named
'cif_core.dic' version 2.4.1 from 2010-06-29.

Automatic conversion script
Id: cif_fix_values 1715 2011-07-08 13:25:40Z adriana 
;
_cod_original_sg_symbol_H-M P2(1)/c
_cod_database_code 4068020

loop_
_symmetry_equiv_pos_as_xyz
'x, y, z'
'-x, y+1/2, -z+1/2'
'-x, -y, -z'
'x, -y-1/2, z-1/2'

loop_
_atom_site_label
_atom_site_type_symbol
_atom_site_fract_x
_atom_site_fract_y
_atom_site_fract_z
_atom_site_U_iso_or_equiv
_atom_site_adp_type
_atom_site_occupancy
_atom_site_symmetry_multiplicity
_atom_site_calc_flag
_atom_site_refinement_flags
Th1 Th 0.605101(15) 0.811940(7) 0.695190(7) 0.01666(5) Uani 1 1 d .
Si1 Si 0.87009(13) 0.90763(6) 0.85440(6) 0.0258(3) Uani 1 1 d .
N1 N 0.7504(4) 0.86110(17) 0.78375(18) 0.0241(8) Uani 1 1 d .
C1 C 0.7581(4) 0.68309(18) 0.7074(2) 0.0183(8) Uani 1 1 d .
C2 C 0.6178(4) 0.66478(19) 0.6540(2) 0.0195(9) Uani 1 1 d .
C3 C 0.5221(4) 0.67096(19) 0.6874(2) 0.0197(9) Uani 1 1 d .
H3 H 0.4212 0.6635 0.6638 0.024 Uiso 1 1 calc R
C4 C 0.5976(4) 0.68975(19) 0.7607(2) 0.0185(8) Uani 1 1 d .
C5 C 0.7426(4) 0.69659(18) 0.7730(2) 0.0181(8) Uani 1 1 d .
H5 H 0.8190 0.7084 0.8180 0.022 Uiso 1 1 calc R
C6 C 0.9138(5) 0.6776(2) 0.7135(2) 0.0245(9) Uani 1 1 d .
C7 C 1.0111(5) 0.7320(2) 0.7649(2) 0.0328(11) Uani 1 1 d .
H7A H 1.1093 0.7268 0.7690 0.049 Uiso 1 1 calc R
H7B H 1.0111 0.7268 0.8128 0.049 Uiso 1 1 calc R
H7C H 0.9748 0.7772 0.7457 0.049 Uiso 1 1 calc R
C8 C 0.9733(5) 0.6073(2) 0.7472(3) 0.0385(12) Uani 1 1 d .
H8A H 1.0728 0.6026 0.7530 0.058 Uiso 1 1 calc R
H8B H 0.9141 0.5713 0.7153 0.058 Uiso 1 1 calc R
H8C H 0.9706 0.6036 0.7946 0.058 Uiso 1 1 calc R
C9 C 0.9332(5) 0.6854(2) 0.6432(2) 0.0309(10) Uani 1 1 d .
H9A H 0.8962 0.7297 0.6214 0.046 Uiso 1 1 calc R
H9B H 0.8802 0.6493 0.6093 0.046 Uiso 1 1 calc R
H9C H 1.0356 0.6821 0.6539 0.046 Uiso 1 1 calc R
C10 C 0.5654(5) 0.6354(2) 0.5763(2) 0.0263(10) Uani 1 1 d .
C11 C 0.6470(5) 0.5687(2) 0.5777(2) 0.0362(12) Uani 1 1 d .
H11A H 0.6261 0.5348 0.6072 0.054 Uiso 1 1 calc R
H11B H 0.7507 0.5777 0.5987 0.054 Uiso 1 1 calc R
H11C H 0.6159 0.5516 0.5283 0.054 Uiso 1 1 calc R
C12 C 0.5819(5) 0.6860(2) 0.5228(2) 0.0298(10) Uani 1 1 d .
H12A H 0.5451 0.6654 0.4745 0.045 Uiso 1 1 calc R
H12B H 0.6838 0.6974 0.5388 0.045 Uiso 1 1 calc R
H12C H 0.5274 0.7273 0.5211 0.045 Uiso 1 1 calc R
C13 C 0.4075(5) 0.6160(2) 0.5466(2) 0.0372(12) Uani 1 1 d .
H13A H 0.3939 0.5817 0.5780 0.056 Uiso 1 1 calc R
H13B H 0.3764 0.5976 0.4976 0.056 Uiso 1 1 calc R
H13C H 0.3502 0.6564 0.5450 0.056 Uiso 1 1 calc R
C14 C 0.5306(4) 0.70389(19) 0.8135(2) 0.0202(9) Uani 1 1 d .
C15 C 0.4228(5) 0.6481(2) 0.8092(2) 0.0298(11) Uani 1 1 d .
H15A H 0.3461 0.6463 0.7600 0.045 Uiso 1 1 calc R
H15B H 0.3812 0.6582 0.8435 0.045 Uiso 1 1 calc R
H15C H 0.4724 0.6042 0.8214 0.045 Uiso 1 1 calc R
C16 C 0.6475(5) 0.7083(2) 0.8907(2) 0.0271(10) Uani 1 1 d .
H16A H 0.7023 0.6658 0.9031 0.041 Uiso 1 1 calc R
H16B H 0.6029 0.7158 0.9243 0.041 Uiso 1 1 calc R
H16C H 0.7122 0.7461 0.8943 0.041 Uiso 1 1 calc R
C17 C 0.4512(5) 0.7722(2) 0.7937(3) 0.0330(11) Uani 1 1 d .
H17A H 0.5204 0.8087 0.7997 0.049 Uiso 1 1 calc R
H17B H 0.4029 0.7806 0.8254 0.049 Uiso 1 1 calc R
H17C H 0.3796 0.7710 0.7432 0.049 Uiso 1 1 calc R
C18 C 0.3400(4) 0.87286(19) 0.5794(2) 0.0184(8) Uani 1 1 d .
C19 C 0.3853(4) 0.91845(18) 0.6406(2) 0.0175(8) Uani 1 1 d .
C20 C 0.5211(4) 0.94486(19) 0.6493(2) 0.0189(8) Uani 1 1 d .
H20 H 0.5757 0.9771 0.6851 0.023 Uiso 1 1 calc R
C21 C 0.5630(4) 0.91705(18) 0.5983(2) 0.0147(8) Uani 1 1 d .
C22 C 0.4518(4) 0.87213(19) 0.5558(2) 0.0174(8) Uani 1 1 d .
H22 H 0.4520 0.8454 0.5170 0.021 Uiso 1 1 calc R
C23 C 0.1967(4) 0.8355(2) 0.5366(2) 0.0237(9) Uani 1 1 d .
C24 C 0.2007(5) 0.8004(2) 0.4695(2) 0.0345(11) Uani 1 1 d .
H24A H 0.2136 0.8347 0.4378 0.052 Uiso 1 1 calc R
H24B H 0.1101 0.7760 0.4430 0.052 Uiso 1 1 calc R
H24C H 0.2810 0.7681 0.4852 0.052 Uiso 1 1 calc R
C25 C 0.1661(5) 0.7794(2) 0.5807(2) 0.0301(10) Uani 1 1 d .
H25A H 0.2410 0.7445 0.5938 0.045 Uiso 1 1 calc R
H25B H 0.0721 0.7589 0.5516 0.045 Uiso 1 1 calc R
H25C H 0.1655 0.7990 0.6248 0.045 Uiso 1 1 calc R
C26 C 0.0713(4) 0.8859(2) 0.5062(3) 0.0361(12) Uani 1 1 d .
H26A H 0.0578 0.9075 0.5463 0.054 Uiso 1 1 calc R
H26B H -0.0167 0.8617 0.4752 0.054 Uiso 1 1 calc R
H26C H 0.0927 0.9208 0.4778 0.054 Uiso 1 1 calc R
C27 C 0.3082(4) 0.9525(2) 0.6827(2) 0.0238(9) Uani 1 1 d .
C28 C 0.1984(5) 0.9091(2) 0.6966(2) 0.0299(10) Uani 1 1 d .
H28A H 0.1567 0.9358 0.7237 0.045 Uiso 1 1 calc R
H28B H 0.2463 0.8689 0.7248 0.045 Uiso 1 1 calc R
H28C H 0.1220 0.8949 0.6502 0.045 Uiso 1 1 calc R
C29 C 0.2317(5) 1.0164(2) 0.6410(3) 0.0335(11) Uani 1 1 d .
H29A H 0.1536 1.0031 0.5948 0.050 Uiso 1 1 calc R
H29B H 0.3007 1.0449 0.6319 0.050 Uiso 1 1 calc R
H29C H 0.1920 1.0419 0.6697 0.050 Uiso 1 1 calc R
C30 C 0.4198(5) 0.9757(2) 0.7580(2) 0.0341(11) Uani 1 1 d .
H30A H 0.4789 1.0123 0.7521 0.051 Uiso 1 1 calc R
H30B H 0.4815 0.9373 0.7830 0.051 Uiso 1 1 calc R
H30C H 0.3697 0.9923 0.7866 0.051 Uiso 1 1 calc R
C31 C 0.7020(4) 0.92781(19) 0.5900(2) 0.0158(8) Uani 1 1 d .
C32 C 0.6705(4) 0.9443(2) 0.5111(2) 0.0261(10) Uani 1 1 d .
H32A H 0.6119 0.9080 0.4795 0.039 Uiso 1 1 calc R
H32B H 0.7613 0.9481 0.5061 0.039 Uiso 1 1 calc R
H32C H 0.6181 0.9874 0.4972 0.039 Uiso 1 1 calc R
C33 C 0.7912(5) 0.9853(2) 0.6391(2) 0.0293(10) Uani 1 1 d .
H33A H 0.7364 1.0278 0.6255 0.044 Uiso 1 1 calc R
H33B H 0.8810 0.9905 0.6334 0.044 Uiso 1 1 calc R
H33C H 0.8132 0.9744 0.6896 0.044 Uiso 1 1 calc R
C34 C 0.7901(4) 0.8621(2) 0.6116(3) 0.0296(10) Uani 1 1 d .
H34A H 0.8236 0.8547 0.6638 0.044 Uiso 1 1 calc R
H34B H 0.8731 0.8659 0.5998 0.044 Uiso 1 1 calc R
H34C H 0.7299 0.8238 0.5851 0.044 Uiso 1 1 calc R
C35 C 1.0531(5) 0.9076(3) 0.8559(3) 0.0499(14) Uani 1 1 d .
H35A H 1.0908 0.8611 0.8631 0.075 Uiso 1 1 calc R
H35B H 1.1171 0.9366 0.8955 0.075 Uiso 1 1 calc R
H35C H 1.0476 0.9252 0.8097 0.075 Uiso 1 1 calc R
C36 C 0.8175(6) 0.9994(2) 0.8514(3) 0.0479(14) Uani 1 1 d .
H36A H 0.8018 1.0187 0.8043 0.072 Uiso 1 1 calc R
H36B H 0.8945 1.0244 0.8900 0.072 Uiso 1 1 calc R
H36C H 0.7287 1.0028 0.8582 0.072 Uiso 1 1 calc R
C37 C 0.8903(7) 0.8740(3) 0.9441(3) 0.0639(18) Uani 1 1 d .
H37A H 0.8000 0.8805 0.9491 0.096 Uiso 1 1 calc R
H37B H 0.9679 0.8985 0.9830 0.096 Uiso 1 1 calc R
H37C H 0.9136 0.8255 0.9473 0.096 Uiso 1 1 calc R

loop_
_atom_site_aniso_label
_atom_site_aniso_U_11
_atom_site_aniso_U_22
_atom_site_aniso_U_33
_atom_site_aniso_U_23
_atom_site_aniso_U_13
_atom_site_aniso_U_12
Th1 0.01690(7) 0.01598(8) 0.01525(7) 0.00114(6) 0.00495(6) 0.00252(6)
Si1 0.0265(7) 0.0276(7) 0.0189(6) -0.0005(5) 0.0052(5) -0.0053(5)
N1 0.028(2) 0.0251(19) 0.0181(18) 0.0007(15) 0.0081(16) -0.0017(15)
C1 0.024(2) 0.0128(19) 0.021(2) 0.0050(16) 0.0123(18) 0.0063(16)
C2 0.027(2) 0.0145(19) 0.017(2) 0.0013(16) 0.0100(19) 0.0030(17)
C3 0.022(2) 0.019(2) 0.019(2) 0.0011(16) 0.0093(18) -0.0009(16)
C4 0.021(2) 0.0175(19) 0.019(2) 0.0044(17) 0.0098(17) 0.0037(17)
C5 0.021(2) 0.016(2) 0.019(2) 0.0048(16) 0.0087(17) 0.0047(16)
C6 0.025(2) 0.026(2) 0.029(2) 0.0085(18) 0.018(2) 0.0093(18)
C7 0.026(2) 0.039(3) 0.032(3) 0.010(2) 0.012(2) 0.007(2)
C8 0.037(3) 0.036(3) 0.051(3) 0.019(2) 0.027(3) 0.019(2)
C9 0.036(3) 0.029(2) 0.038(3) 0.010(2) 0.027(2) 0.008(2)
C10 0.042(3) 0.021(2) 0.017(2) -0.0013(17) 0.014(2) -0.0006(19)
C11 0.063(3) 0.025(2) 0.029(3) -0.003(2) 0.027(3) 0.000(2)
C12 0.045(3) 0.025(2) 0.023(2) 0.0014(19) 0.017(2) 0.001(2)
C13 0.053(3) 0.033(3) 0.024(2) -0.006(2) 0.014(2) -0.013(2)
C14 0.026(2) 0.017(2) 0.024(2) 0.0052(16) 0.0158(19) 0.0043(16)
C15 0.036(3) 0.030(3) 0.033(3) 0.001(2) 0.023(2) -0.002(2)
C16 0.039(3) 0.024(2) 0.023(2) 0.0005(17) 0.018(2) 0.0015(19)
C17 0.040(3) 0.029(3) 0.037(3) 0.005(2) 0.023(2) 0.009(2)
C18 0.016(2) 0.022(2) 0.0132(19) 0.0078(16) 0.0020(17) 0.0021(16)
C19 0.0154(19) 0.018(2) 0.019(2) 0.0039(16) 0.0071(17) 0.0034(15)
C20 0.021(2) 0.014(2) 0.022(2) 0.0013(16) 0.0093(18) 0.0047(16)
C21 0.0155(19) 0.0141(19) 0.0150(19) 0.0039(15) 0.0068(16) 0.0018(15)
C22 0.021(2) 0.017(2) 0.0128(19) 0.0019(15) 0.0057(17) 0.0008(16)
C23 0.014(2) 0.032(2) 0.019(2) 0.0013(18) 0.0005(18) -0.0043(17)
C24 0.029(2) 0.043(3) 0.025(2) -0.006(2) 0.005(2) -0.015(2)
C25 0.026(2) 0.030(2) 0.030(3) 0.002(2) 0.008(2) -0.013(2)
C26 0.017(2) 0.048(3) 0.034(3) 0.010(2) 0.002(2) -0.004(2)
C27 0.024(2) 0.025(2) 0.028(2) 0.0012(18) 0.015(2) 0.0033(18)
C28 0.027(2) 0.036(3) 0.035(3) 0.005(2) 0.020(2) 0.005(2)
C29 0.039(3) 0.029(3) 0.043(3) 0.008(2) 0.028(3) 0.014(2)
C30 0.042(3) 0.039(3) 0.030(3) -0.003(2) 0.024(2) 0.005(2)
C31 0.0129(18) 0.017(2) 0.0153(19) -0.0010(15) 0.0035(16) 0.0000(15)
C32 0.025(2) 0.036(3) 0.019(2) 0.0082(19) 0.0115(19) 0.0034(19)
C33 0.025(2) 0.033(3) 0.034(3) -0.007(2) 0.016(2) -0.0111(19)
C34 0.017(2) 0.025(2) 0.046(3) 0.009(2) 0.013(2) 0.0041(17)
C35 0.032(3) 0.053(3) 0.059(4) -0.008(3) 0.013(3) -0.006(2)
C36 0.051(3) 0.028(3) 0.055(4) -0.014(2) 0.013(3) -0.004(2)
C37 0.080(5) 0.075(4) 0.029(3) 0.004(3) 0.016(3) -0.030(4)

loop_
_atom_type_symbol
_atom_type_description
_atom_type_scat_dispersion_real
_atom_type_scat_dispersion_imag
_atom_type_scat_source
C C 0.0033 0.0016 'International Tables Vol C Tables 4.2.6.8 and 6.1.1.4'
H H 0.0000 0.0000 'International Tables Vol C Tables 4.2.6.8 and 6.1.1.4'
N N 0.0061 0.0033 'International Tables Vol C Tables 4.2.6.8 and 6.1.1.4'
Si Si 0.0817 0.0704 'International Tables Vol C Tables 4.2.6.8 and 6.1.1.4'
Th Th -7.2400 8.8979 'International Tables Vol C Tables 4.2.6.8 and 6.1.1.4'

loop_
_geom_angle_atom_site_label_1
_geom_angle_atom_site_label_2
_geom_angle_atom_site_label_3
_geom_angle
N1 Th1 C21 96.45(12)
N1 Th1 C4 98.32(12)
C21 Th1 C4 165.23(11)
N1 Th1 C5 82.98(12)
C21 Th1 C5 154.81(11)
C4 Th1 C5 29.32(11)
N1 Th1 C20 81.84(13)
C21 Th1 C20 29.01(10)
C4 Th1 C20 155.42(11)
C5 Th1 C20 164.82(12)
N1 Th1 C22 125.00(12)
C21 Th1 C22 29.07(10)
C4 Th1 C22 136.35(11)
C5 Th1 C22 146.79(11)
C20 Th1 C22 46.82(11)
N1 Th1 C3 126.46(12)
C21 Th1 C3 136.60(11)
C4 Th1 C3 28.79(11)
C5 Th1 C3 46.76(12)
C20 Th1 C3 147.24(12)
C22 Th1 C3 108.54(11)
N1 Th1 C19 98.88(12)
C21 Th1 C19 47.92(10)
C4 Th1 C19 129.16(11)
C5 Th1 C19 157.19(11)
C20 Th1 C19 28.70(10)
C22 Th1 C19 46.67(10)
C3 Th1 C19 120.33(11)
N1 Th1 C1 99.80(12)
C21 Th1 C1 128.65(10)
C4 Th1 C1 47.99(11)
C5 Th1 C1 28.86(10)
C20 Th1 C1 156.47(10)
C22 Th1 C1 119.52(11)
C3 Th1 C1 46.29(11)
C19 Th1 C1 161.30(11)
N1 Th1 C18 126.09(12)
C21 Th1 C18 47.30(10)
C4 Th1 C18 121.79(11)
C5 Th1 C18 147.86(11)
C20 Th1 C18 46.51(11)
C22 Th1 C18 27.88(10)
C3 Th1 C18 101.12(11)
C19 Th1 C18 28.16(10)
C1 Th1 C18 133.40(11)
N1 Th1 C2 126.76(12)
C21 Th1 C2 121.97(10)
C4 Th1 C2 46.89(11)
C5 Th1 C2 46.30(11)
C20 Th1 C2 147.78(11)
C22 Th1 C2 100.99(11)
C3 Th1 C2 27.52(10)
C19 Th1 C2 133.91(11)
C1 Th1 C2 27.78(11)
C18 Th1 C2 107.14(11)
N1 Si1 C35 112.0(2)
N1 Si1 C37 112.1(2)
C35 Si1 C37 106.7(3)
N1 Si1 C36 113.1(2)
C35 Si1 C36 105.9(2)
C37 Si1 C36 106.5(3)
Si1 N1 Th1 175.8(2)
C5 C1 C2 106.5(3)
C5 C1 C6 116.9(4)
C2 C1 C6 135.2(3)
C5 C1 Th1 69.79(19)
C2 C1 Th1 79.9(2)
C6 C1 Th1 124.1(2)
C3 C2 C1 106.8(3)
C3 C2 C10 120.6(4)
C1 C2 C10 132.2(4)
C3 C2 Th1 70.5(2)
C1 C2 Th1 72.3(2)
C10 C2 Th1 127.0(2)
C4 C3 C2 110.4(4)
C4 C3 Th1 70.9(2)
C2 C3 Th1 82.0(2)
C4 C3 H3 124.8
C2 C3 H3 124.8
Th1 C3 H3 114.1
C5 C4 C3 106.3(3)
C5 C4 C14 127.8(4)
C3 C4 C14 125.8(4)
C5 C4 Th1 76.1(2)
C3 C4 Th1 80.3(2)
C14 C4 Th1 107.1(2)
C4 C5 C1 109.9(4)
C4 C5 Th1 74.5(2)
C1 C5 Th1 81.4(2)
C4 C5 H5 125.1
C1 C5 H5 125.1
Th1 C5 H5 111.3
C9 C6 C7 105.3(3)
C9 C6 C8 108.7(3)
C7 C6 C8 107.4(4)
C9 C6 C1 116.9(4)
C7 C6 C1 110.9(3)
C8 C6 C1 107.2(3)
C6 C7 H7A 109.5
C6 C7 H7B 109.5
H7A C7 H7B 109.5
C6 C7 H7C 109.5
H7A C7 H7C 109.5
H7B C7 H7C 109.5
C6 C8 H8A 109.5
C6 C8 H8B 109.5
H8A C8 H8B 109.5
C6 C8 H8C 109.5
H8A C8 H8C 109.5
H8B C8 H8C 109.5
C6 C9 H9A 109.5
C6 C9 H9B 109.5
H9A C9 H9B 109.5
C6 C9 H9C 109.5
H9A C9 H9C 109.5
H9B C9 H9C 109.5
C13 C10 C12 107.3(4)
C13 C10 C11 105.8(4)
C12 C10 C11 110.0(3)
C13 C10 C2 110.7(3)
C12 C10 C2 112.7(3)
C11 C10 C2 110.1(3)
C10 C11 H11A 109.5
C10 C11 H11B 109.5
H11A C11 H11B 109.5
C10 C11 H11C 109.5
H11A C11 H11C 109.5
H11B C11 H11C 109.5
C10 C12 H12A 109.5
C10 C12 H12B 109.5
H12A C12 H12B 109.5
C10 C12 H12C 109.5
H12A C12 H12C 109.5
H12B C12 H12C 109.5
C10 C13 H13A 109.5
C10 C13 H13B 109.5
H13A C13 H13B 109.5
C10 C13 H13C 109.5
H13A C13 H13C 109.5
H13B C13 H13C 109.5
C4 C14 C16 110.2(3)
C4 C14 C15 110.9(3)
C16 C14 C15 109.5(3)
C4 C14 C17 108.7(3)
C16 C14 C17 108.7(3)
C15 C14 C17 108.9(3)
C14 C15 H15A 109.5
C14 C15 H15B 109.5
H15A C15 H15B 109.5
C14 C15 H15C 109.5
H15A C15 H15C 109.5
H15B C15 H15C 109.5
C14 C16 H16A 109.5
C14 C16 H16B 109.5
H16A C16 H16B 109.5
C14 C16 H16C 109.5
H16A C16 H16C 109.5
H16B C16 H16C 109.5
C14 C17 H17A 109.5
C14 C17 H17B 109.5
H17A C17 H17B 109.5
C14 C17 H17C 109.5
H17A C17 H17C 109.5
H17B C17 H17C 109.5
C22 C18 C19 106.6(3)
C22 C18 C23 121.1(3)
C19 C18 C23 131.9(3)
C22 C18 Th1 70.6(2)
C19 C18 Th1 73.4(2)
C23 C18 Th1 125.9(2)
C20 C19 C18 106.1(3)
C20 C19 C27 118.3(3)
C18 C19 C27 134.1(3)
C20 C19 Th1 70.1(2)
C18 C19 Th1 78.4(2)
C27 C19 Th1 126.2(2)
C21 C20 C19 110.8(4)
C21 C20 Th1 74.5(2)
C19 C20 Th1 81.2(2)
C21 C20 H20 124.6
C19 C20 H20 124.6
Th1 C20 H20 111.8
C20 C21 C22 106.3(3)
C20 C21 C31 128.8(4)
C22 C21 C31 124.8(3)
C20 C21 Th1 76.5(2)
C22 C21 Th1 79.2(2)
C31 C21 Th1 108.2(2)
C21 C22 C18 110.1(3)
C21 C22 Th1 71.7(2)
C18 C22 Th1 81.5(2)
C21 C22 H22 124.9
C18 C22 H22 124.9
Th1 C22 H22 113.7
C26 C23 C25 111.0(3)
C26 C23 C18 110.9(3)
C25 C23 C18 113.1(3)
C26 C23 C24 105.3(4)
C25 C23 C24 106.4(4)
C18 C23 C24 109.9(3)
C23 C24 H24A 109.5
C23 C24 H24B 109.5
H24A C24 H24B 109.5
C23 C24 H24C 109.5
H24A C24 H24C 109.5
H24B C24 H24C 109.5
C23 C25 H25A 109.5
C23 C25 H25B 109.5
H25A C25 H25B 109.5
C23 C25 H25C 109.5
H25A C25 H25C 109.5
H25B C25 H25C 109.5
C23 C26 H26A 109.5
C23 C26 H26B 109.5
H26A C26 H26B 109.5
C23 C26 H26C 109.5
H26A C26 H26C 109.5
H26B C26 H26C 109.5
C28 C27 C29 108.4(3)
C28 C27 C19 116.6(3)
C29 C27 C19 108.1(3)
C28 C27 C30 106.0(3)
C29 C27 C30 107.4(4)
C19 C27 C30 110.0(3)
C27 C28 H28A 109.5
C27 C28 H28B 109.5
H28A C28 H28B 109.5
C27 C28 H28C 109.5
H28A C28 H28C 109.5
H28B C28 H28C 109.5
C27 C29 H29A 109.5
C27 C29 H29B 109.5
H29A C29 H29B 109.5
C27 C29 H29C 109.5
H29A C29 H29C 109.5
H29B C29 H29C 109.5
C27 C30 H30A 109.5
C27 C30 H30B 109.5
H30A C30 H30B 109.5
C27 C30 H30C 109.5
H30A C30 H30C 109.5
H30B C30 H30C 109.5
C21 C31 C33 111.2(3)
C21 C31 C34 108.5(3)
C33 C31 C34 108.6(3)
C21 C31 C32 110.6(3)
C33 C31 C32 109.3(3)
C34 C31 C32 108.5(3)
C31 C32 H32A 109.5
C31 C32 H32B 109.5
H32A C32 H32B 109.5
C31 C32 H32C 109.5
H32A C32 H32C 109.5
H32B C32 H32C 109.5
C31 C33 H33A 109.5
C31 C33 H33B 109.5
H33A C33 H33B 109.5
C31 C33 H33C 109.5
H33A C33 H33C 109.5
H33B C33 H33C 109.5
C31 C34 H34A 109.5
C31 C34 H34B 109.5
H34A C34 H34B 109.5
C31 C34 H34C 109.5
H34A C34 H34C 109.5
H34B C34 H34C 109.5
Si1 C35 H35A 109.5
Si1 C35 H35B 109.5
H35A C35 H35B 109.5
Si1 C35 H35C 109.5
H35A C35 H35C 109.5
H35B C35 H35C 109.5
Si1 C36 H36A 109.5
Si1 C36 H36B 109.5
H36A C36 H36B 109.5
Si1 C36 H36C 109.5
H36A C36 H36C 109.5
H36B C36 H36C 109.5
Si1 C37 H37A 109.5
Si1 C37 H37B 109.5
H37A C37 H37B 109.5
Si1 C37 H37C 109.5
H37A C37 H37C 109.5
H37B C37 H37C 109.5

loop_
_geom_bond_atom_site_label_1
_geom_bond_atom_site_label_2
_geom_bond_distance
Th1 N1 2.035(3)
Th1 C21 2.764(3)
Th1 C4 2.767(4)
Th1 C5 2.788(4)
Th1 C20 2.790(4)
Th1 C22 2.859(4)
Th1 C3 2.887(4)
Th1 C19 2.932(4)
Th1 C1 2.937(4)
Th1 C18 2.997(4)
Th1 C2 3.034(4)
Si1 N1 1.711(4)
Si1 C35 1.863(5)
Si1 C37 1.871(5)
Si1 C36 1.878(5)
C1 C5 1.434(5)
C1 C2 1.437(6)
C1 C6 1.551(5)
C2 C3 1.416(5)
C2 C10 1.551(5)
C3 C4 1.411(5)
C3 H3 0.9500
C4 C5 1.406(5)
C4 C14 1.525(5)
C5 H5 0.9500
C6 C9 1.533(5)
C6 C7 1.535(6)
C6 C8 1.551(5)
C7 H7A 0.9800
C7 H7B 0.9800
C7 H7C 0.9800
C8 H8A 0.9800
C8 H8B 0.9800
C8 H8C 0.9800
C9 H9A 0.9800
C9 H9B 0.9800
C9 H9C 0.9800
C10 C13 1.518(6)
C10 C12 1.537(5)
C10 C11 1.550(6)
C11 H11A 0.9800
C11 H11B 0.9800
C11 H11C 0.9800
C12 H12A 0.9800
C12 H12B 0.9800
C12 H12C 0.9800
C13 H13A 0.9800
C13 H13B 0.9800
C13 H13C 0.9800
C14 C16 1.526(6)
C14 C15 1.534(5)
C14 C17 1.536(5)
C15 H15A 0.9800
C15 H15B 0.9800
C15 H15C 0.9800
C16 H16A 0.9800
C16 H16B 0.9800
C16 H16C 0.9800
C17 H17A 0.9800
C17 H17B 0.9800
C17 H17C 0.9800
C18 C22 1.417(5)
C18 C19 1.444(5)
C18 C23 1.542(5)
C19 C20 1.425(5)
C19 C27 1.544(5)
C20 C21 1.391(5)
C20 H20 0.9500
C21 C22 1.414(5)
C21 C31 1.518(5)
C22 H22 0.9500
C23 C26 1.532(6)
C23 C25 1.538(5)
C23 C24 1.546(6)
C24 H24A 0.9800
C24 H24B 0.9800
C24 H24C 0.9800
C25 H25A 0.9800
C25 H25B 0.9800
C25 H25C 0.9800
C26 H26A 0.9800
C26 H26B 0.9800
C26 H26C 0.9800
C27 C28 1.531(5)
C27 C29 1.534(6)
C27 C30 1.544(6)
C28 H28A 0.9800
C28 H28B 0.9800
C28 H28C 0.9800
C29 H29A 0.9800
C29 H29B 0.9800
C29 H29C 0.9800
C30 H30A 0.9800
C30 H30B 0.9800
C30 H30C 0.9800
C31 C33 1.531(5)
C31 C34 1.531(5)
C31 C32 1.535(5)
C32 H32A 0.9800
C32 H32B 0.9800
C32 H32C 0.9800
C33 H33A 0.9800
C33 H33B 0.9800
C33 H33C 0.9800
C34 H34A 0.9800
C34 H34B 0.9800
C34 H34C 0.9800
C35 H35A 0.9800
C35 H35B 0.9800
C35 H35C 0.9800
C36 H36A 0.9800
C36 H36B 0.9800
C36 H36C 0.9800
C37 H37A 0.9800
C37 H37B 0.9800
C37 H37C 0.9800
